data_8106941
loop_
_publ_author_name
'Shi, Da-Bin'
'Meng, Chao'
'Chen, Yong-Zheng'

_publ_section_title
;
 Crystal structure of 4-(4-pyridinyl)-1-naphthoic acid, C16H11NO2
;
_journal_issue 2
_journal_name_full 'Zeitschrift f\"ur Kristallographie - New Crystal Structures'
_journal_page_first 565
_journal_page_last 567
_journal_paper_doi 10.1515/ncrs-2015-0192
_journal_volume 231
_journal_year 2016
_chemical_formula_moiety 'C16 H11 N O2'
_chemical_formula_sum 'C16 H11 N O2'
_chemical_formula_weight 249.26
_space_group_IT_number 2
_space_group_name_Hall '-P 1'
_space_group_name_H-M_alt 'P -1'
_symmetry_cell_setting triclinic
_symmetry_space_group_name_Hall '-P 1'
_symmetry_space_group_name_H-M 'P -1'
_atom_sites_solution_hydrogens geom
_atom_sites_solution_primary direct
_atom_sites_solution_secondary difmap
_cell_angle_alpha 104.712(6)
_cell_angle_beta 96.261(7)
_cell_angle_gamma 103.400(7)
_cell_formula_units_Z 2
_cell_length_a 7.3496(15)
_cell_length_b 9.3709(17)
_cell_length_c 9.4112(16)
_cell_measurement_reflns_used 1475
_cell_measurement_temperature 299(2)
_cell_measurement_theta_max 25.23
_cell_measurement_theta_min 3.19
_cell_volume 600.1(2)
_computing_cell_refinement 'SAINT V7.68A(Bruker AXS, 2009)'
_computing_data_collection 'SMART (Bruker AXS, 2000)'
_computing_data_reduction 'SAINT V7.68A(Bruker AXS, 2009)'
_computing_molecular_graphics 'SHELXTL v6.12 (Bruker AXS, 2001)'
_computing_publication_material 'SHELXL-97 (Sheldrick, 1997)'
_computing_structure_refinement 'SHELXL-97 (Sheldrick, 1997)'
_computing_structure_solution 'SHELXS-97 (Sheldrick, 1990)'
_diffrn_ambient_temperature 299(2)
_diffrn_measured_fraction_theta_full 0.973
_diffrn_measured_fraction_theta_max 0.973
_diffrn_measurement_device_type 'PHOTON100 CMOS detector'
_diffrn_measurement_method 'omega scan'
_diffrn_radiation_monochromator 'TRIUMPH curved crystal monochromator'
_diffrn_radiation_source 'fine-focus sealed tube'
_diffrn_radiation_type MoK\a
_diffrn_radiation_wavelength 0.71073
_diffrn_reflns_av_R_equivalents 0.0341
_diffrn_reflns_av_sigmaI/netI 0.0479
_diffrn_reflns_limit_h_max 8
_diffrn_reflns_limit_h_min -8
_diffrn_reflns_limit_k_max 11
_diffrn_reflns_limit_k_min -11
_diffrn_reflns_limit_l_max 11
_diffrn_reflns_limit_l_min -11
_diffrn_reflns_number 4751
_diffrn_reflns_theta_full 25.36
_diffrn_reflns_theta_max 25.36
_diffrn_reflns_theta_min 3.19
_exptl_absorpt_coefficient_mu 0.092
_exptl_absorpt_correction_T_max 0.9801
_exptl_absorpt_correction_T_min 0.9730
_exptl_absorpt_correction_type multi-scan
_exptl_absorpt_process_details 'SADABS (Bruker, 2013)'
_exptl_crystal_colour yellow
_exptl_crystal_density_diffrn 1.380
_exptl_crystal_density_method 'not measured'
_exptl_crystal_description block
_exptl_crystal_F_000 260
_exptl_crystal_size_max 0.30
_exptl_crystal_size_mid 0.26
_exptl_crystal_size_min 0.22
_refine_diff_density_max 0.157
_refine_diff_density_min -0.191
_refine_diff_density_rms 0.042
_refine_ls_extinction_method none
_refine_ls_goodness_of_fit_ref 1.006
_refine_ls_hydrogen_treatment mixed
_refine_ls_matrix_type full
_refine_ls_number_parameters 173
_refine_ls_number_reflns 2147
_refine_ls_number_restraints 0
_refine_ls_restrained_S_all 1.006
_refine_ls_R_factor_all 0.0872
_refine_ls_R_factor_gt 0.0466
_refine_ls_shift/su_max 0.000
_refine_ls_shift/su_mean 0.000
_refine_ls_structure_factor_coef Fsqd
_refine_ls_weighting_details 'calc w=1/[\s^2^(Fo^2^)+(0.0608P)^2^+0.0285P] where P=(Fo^2^+2Fc^2^)/3'
_refine_ls_weighting_scheme calc
_refine_ls_wR_factor_gt 0.1039
_refine_ls_wR_factor_ref 0.1203
_reflns_number_gt 1381
_reflns_number_total 2147
_reflns_threshold_expression >2sigma(I)
_cod_data_source_file suppl_ncrs-2015-0192_suppl.cif
_cod_data_source_block 1
_cod_depositor_comments
;
The following automatic conversions were performed:

data item '_exptl_absorpt_correction_type' value 'Multi-scan' was
changed to 'multi-scan' in accordance with the built-in table derived
from the CIF Core dictionary named 'cif_core.dic' version 2.4.5 last
updated on 2014-11-21.

Automatic conversion script
Id: cif_fix_values 8738 2021-04-28 16:35:53Z antanas 
;
_cod_original_cell_volume 600.06(19)
_cod_original_sg_symbol_H-M P-1
_cod_database_code 8106941

loop_
_symmetry_equiv_pos_as_xyz
'x, y, z'
'-x, -y, -z'

loop_
_atom_site_label
_atom_site_type_symbol
_atom_site_fract_x
_atom_site_fract_y
_atom_site_fract_z
_atom_site_U_iso_or_equiv
_atom_site_adp_type
_atom_site_occupancy
_atom_site_symmetry_multiplicity
_atom_site_calc_flag
_atom_site_refinement_flags
_atom_site_disorder_assembly
_atom_site_disorder_group
O1 O 1.4421(2) 1.22372(16) 0.62503(16) 0.0536(5) Uani 1 1 d . . .
H1 H 1.5118 1.3013 0.6861 0.080 Uiso 1 1 calc R . .
C2 C 1.1853(3) 1.1265(2) 0.4248(2) 0.0349(5) Uani 1 1 d . . .
C6 C 0.8922(3) 0.9993(2) 0.2384(2) 0.0340(5) Uani 1 1 d . . .
N1 N 0.6675(3) 0.4614(2) -0.15589(18) 0.0431(5) Uani 1 1 d . . .
O2 O 1.3156(3) 1.39248(16) 0.55549(17) 0.0611(5) Uani 1 1 d . . .
C7 C 1.0060(3) 1.1321(2) 0.3521(2) 0.0338(5) Uani 1 1 d . . .
C5 C 0.9608(3) 0.8662(2) 0.1979(2) 0.0352(5) Uani 1 1 d . . .
C3 C 1.2407(3) 0.9946(2) 0.3864(2) 0.0438(6) Uani 1 1 d . . .
H3 H 1.3550 0.9904 0.4360 0.053 Uiso 1 1 calc R . .
C12 C 0.8545(3) 0.7264(2) 0.0754(2) 0.0342(5) Uani 1 1 d . . .
C1 C 1.3175(3) 1.2616(2) 0.5402(2) 0.0375(5) Uani 1 1 d . . .
C8 C 0.9297(3) 1.2601(2) 0.3914(2) 0.0469(6) Uani 1 1 d . . .
H8 H 1.0014 1.3481 0.4649 0.056 Uiso 1 1 calc R . .
C16 C 0.8118(3) 0.5841(2) 0.0994(2) 0.0401(5) Uani 1 1 d . . .
H16 H 0.8452 0.5744 0.1940 0.048 Uiso 1 1 calc R . .
C4 C 1.1293(3) 0.8657(2) 0.2742(2) 0.0463(6) Uani 1 1 d . . .
H4 H 1.1710 0.7775 0.2509 0.056 Uiso 1 1 calc R . .
C14 C 0.7104(3) 0.5981(3) -0.1797(2) 0.0490(6) Uani 1 1 d . . .
H14 H 0.6767 0.6038 -0.2759 0.059 Uiso 1 1 calc R . .
C15 C 0.7196(3) 0.4565(2) -0.0175(2) 0.0438(6) Uani 1 1 d . . .
H15 H 0.6922 0.3616 0.0012 0.053 Uiso 1 1 calc R . .
C11 C 0.7107(3) 1.0019(3) 0.1730(2) 0.0458(6) Uani 1 1 d . . .
H11 H 0.6352 0.9157 0.0994 0.055 Uiso 1 1 calc R . .
C13 C 0.8019(3) 0.7318(2) -0.0695(2) 0.0463(6) Uani 1 1 d . . .
H13 H 0.8285 0.8249 -0.0915 0.056 Uiso 1 1 calc R . .
C9 C 0.7553(4) 1.2575(3) 0.3248(3) 0.0564(7) Uani 1 1 d . . .
H9 H 0.7098 1.3434 0.3526 0.068 Uiso 1 1 calc R . .
C10 C 0.6435(4) 1.1271(3) 0.2147(3) 0.0565(7) Uani 1 1 d . . .
H10 H 0.5236 1.1257 0.1700 0.068 Uiso 1 1 calc R . .

loop_
_atom_site_aniso_label
_atom_site_aniso_U_11
_atom_site_aniso_U_22
_atom_site_aniso_U_33
_atom_site_aniso_U_23
_atom_site_aniso_U_13
_atom_site_aniso_U_12
O1 0.0528(11) 0.0359(8) 0.0509(10) -0.0047(7) -0.0205(8) 0.0036(8)
C2 0.0367(13) 0.0302(11) 0.0291(10) 0.0012(9) 0.0005(9) 0.0028(9)
C6 0.0348(13) 0.0323(11) 0.0313(10) 0.0078(9) 0.0021(9) 0.0056(9)
N1 0.0417(12) 0.0368(10) 0.0365(10) -0.0028(8) -0.0024(8) 0.0024(8)
O2 0.0745(13) 0.0307(9) 0.0593(10) 0.0008(7) -0.0185(9) 0.0052(8)
C7 0.0387(13) 0.0292(10) 0.0296(10) 0.0070(8) 0.0045(9) 0.0043(9)
C5 0.0345(13) 0.0335(11) 0.0288(10) 0.0009(9) -0.0010(9) 0.0045(10)
C3 0.0363(13) 0.0388(12) 0.0425(12) -0.0060(10) -0.0088(10) 0.0102(10)
C12 0.0313(12) 0.0308(11) 0.0323(11) 0.0006(9) 0.0013(9) 0.0040(9)
C1 0.0415(14) 0.0322(12) 0.0301(11) 0.0019(9) -0.0001(10) 0.0041(10)
C8 0.0511(16) 0.0346(12) 0.0487(13) 0.0043(10) 0.0010(11) 0.0113(11)
C16 0.0448(14) 0.0374(12) 0.0302(11) 0.0016(9) -0.0011(10) 0.0082(10)
C4 0.0460(15) 0.0355(12) 0.0448(12) -0.0085(10) -0.0053(11) 0.0150(10)
C14 0.0544(16) 0.0476(14) 0.0309(11) 0.0033(10) -0.0041(10) 0.0011(11)
C15 0.0457(15) 0.0333(11) 0.0433(13) 0.0032(10) 0.0018(11) 0.0048(10)
C11 0.0406(14) 0.0428(13) 0.0457(12) 0.0085(10) -0.0061(11) 0.0061(11)
C13 0.0543(16) 0.0372(12) 0.0356(11) 0.0051(10) 0.0000(10) -0.0009(11)
C9 0.0584(18) 0.0421(14) 0.0673(16) 0.0088(12) 0.0019(13) 0.0225(13)
C10 0.0455(16) 0.0533(15) 0.0684(16) 0.0152(13) -0.0049(13) 0.0185(13)

loop_
_atom_type_symbol
_atom_type_description
_atom_type_scat_dispersion_real
_atom_type_scat_dispersion_imag
_atom_type_scat_source
C C 0.0033 0.0016 'International Tables Vol C Tables 4.2.6.8 and 6.1.1.4'
H H 0.0000 0.0000 'International Tables Vol C Tables 4.2.6.8 and 6.1.1.4'
N N 0.0061 0.0033 'International Tables Vol C Tables 4.2.6.8 and 6.1.1.4'
O O 0.0106 0.0060 'International Tables Vol C Tables 4.2.6.8 and 6.1.1.4'

loop_
_geom_angle_atom_site_label_1
_geom_angle_atom_site_label_2
_geom_angle_atom_site_label_3
_geom_angle
_geom_angle_site_symmetry_1
_geom_angle_site_symmetry_3
C1 O1 H1 109.5 . .
C3 C2 C7 119.61(18) . .
C3 C2 C1 118.01(19) . .
C7 C2 C1 122.37(17) . .
C11 C6 C7 118.50(18) . .
C11 C6 C5 121.96(18) . .
C7 C6 C5 119.50(19) . .
C14 N1 C15 116.97(17) . .
C8 C7 C6 117.5(2) . .
C8 C7 C2 123.86(18) . .
C6 C7 C2 118.58(17) . .
C4 C5 C6 119.26(17) . .
C4 C5 C12 118.23(17) . .
C6 C5 C12 122.51(18) . .
C2 C3 C4 121.4(2) . .
C2 C3 H3 119.3 . .
C4 C3 H3 119.3 . .
C16 C12 C13 116.97(17) . .
C16 C12 C5 121.06(17) . .
C13 C12 C5 121.90(18) . .
O2 C1 O1 122.20(18) . .
O2 C1 C2 124.88(19) . .
O1 C1 C2 112.92(17) . .
C9 C8 C7 121.9(2) . .
C9 C8 H8 119.1 . .
C7 C8 H8 119.1 . .
C15 C16 C12 119.62(19) . .
C15 C16 H16 120.2 . .
C12 C16 H16 120.2 . .
C5 C4 C3 121.52(18) . .
C5 C4 H4 119.2 . .
C3 C4 H4 119.2 . .
N1 C14 C13 123.4(2) . .
N1 C14 H14 118.3 . .
C13 C14 H14 118.3 . .
N1 C15 C16 123.6(2) . .
N1 C15 H15 118.2 . .
C16 C15 H15 118.2 . .
C10 C11 C6 121.9(2) . .
C10 C11 H11 119.1 . .
C6 C11 H11 119.1 . .
C14 C13 C12 119.5(2) . .
C14 C13 H13 120.3 . .
C12 C13 H13 120.3 . .
C8 C9 C10 120.5(2) . .
C8 C9 H9 119.7 . .
C10 C9 H9 119.7 . .
C11 C10 C9 119.7(2) . .
C11 C10 H10 120.1 . .
C9 C10 H10 120.1 . .

loop_
_geom_bond_atom_site_label_1
_geom_bond_atom_site_label_2
_geom_bond_distance
_geom_bond_site_symmetry_2
O1 C1 1.318(2) .
O1 H1 0.8200 .
C2 C3 1.364(3) .
C2 C7 1.435(3) .
C2 C1 1.493(3) .
C6 C11 1.415(3) .
C6 C7 1.428(3) .
C6 C5 1.431(3) .
N1 C14 1.329(3) .
N1 C15 1.333(3) .
O2 C1 1.201(2) .
C7 C8 1.422(3) .
C5 C4 1.363(3) .
C5 C12 1.489(3) .
C3 C4 1.396(3) .
C3 H3 0.9300 .
C12 C16 1.379(3) .
C12 C13 1.393(3) .
C8 C9 1.356(3) .
C8 H8 0.9300 .
C16 C15 1.376(3) .
C16 H16 0.9300 .
C4 H4 0.9300 .
C14 C13 1.377(3) .
C14 H14 0.9300 .
C15 H15 0.9300 .
C11 C10 1.360(3) .
C11 H11 0.9300 .
C13 H13 0.9300 .
C9 C10 1.396(3) .
C9 H9 0.9300 .
C10 H10 0.9300 .

loop_
_geom_torsion_atom_site_label_1
_geom_torsion_atom_site_label_2
_geom_torsion_atom_site_label_3
_geom_torsion_atom_site_label_4
_geom_torsion
_geom_torsion_site_symmetry_1
_geom_torsion_site_symmetry_2
_geom_torsion_site_symmetry_3
_geom_torsion_site_symmetry_4
C11 C6 C7 C8 -0.7(3) . . . .
C5 C6 C7 C8 -178.34(19) . . . .
C11 C6 C7 C2 176.40(19) . . . .
C5 C6 C7 C2 -1.3(3) . . . .
C3 C2 C7 C8 175.4(2) . . . .
C1 C2 C7 C8 -5.8(3) . . . .
C3 C2 C7 C6 -1.5(3) . . . .
C1 C2 C7 C6 177.32(18) . . . .
C11 C6 C5 C4 -174.1(2) . . . .
C7 C6 C5 C4 3.5(3) . . . .
C11 C6 C5 C12 5.5(3) . . . .
C7 C6 C5 C12 -176.94(18) . . . .
C7 C2 C3 C4 2.1(3) . . . .
C1 C2 C3 C4 -176.8(2) . . . .
C4 C5 C12 C16 52.8(3) . . . .
C6 C5 C12 C16 -126.8(2) . . . .
C4 C5 C12 C13 -124.0(2) . . . .
C6 C5 C12 C13 56.4(3) . . . .
C3 C2 C1 O2 158.2(2) . . . .
C7 C2 C1 O2 -20.6(3) . . . .
C3 C2 C1 O1 -20.9(3) . . . .
C7 C2 C1 O1 160.28(19) . . . .
C6 C7 C8 C9 0.3(3) . . . .
C2 C7 C8 C9 -176.6(2) . . . .
C13 C12 C16 C15 -0.6(3) . . . .
C5 C12 C16 C15 -177.59(19) . . . .
C6 C5 C4 C3 -3.0(3) . . . .
C12 C5 C4 C3 177.4(2) . . . .
C2 C3 C4 C5 0.2(4) . . . .
C15 N1 C14 C13 -0.9(3) . . . .
C14 N1 C15 C16 0.7(3) . . . .
C12 C16 C15 N1 0.0(3) . . . .
C7 C6 C11 C10 0.5(3) . . . .
C5 C6 C11 C10 178.1(2) . . . .
N1 C14 C13 C12 0.3(4) . . . .
C16 C12 C13 C14 0.5(3) . . . .
C5 C12 C13 C14 177.4(2) . . . .
C7 C8 C9 C10 0.4(4) . . . .
C6 C11 C10 C9 0.1(4) . . . .
C8 C9 C10 C11 -0.6(4) . . . .
